data_2200025
loop_
_publ_author_name
'Jordanovska, Vera'
'Naumov, Panc\<e'
'Kim, Moon-Jib'
'Lee, Han-Jun'
'Ng, Seik Weng'

_publ_section_title
;
 Bis(2-hydroxyethylammonium) oxalate
;
_journal_issue 1
_journal_name_full 'Acta Crystallographica Section E'
_journal_page_first o45
_journal_page_last o47
_journal_paper_doi 10.1107/S160053680001881X
_journal_volume 57
_journal_year 2001
_chemical_formula_iupac '2C2 H8 N O 1+, C2 O4 2-'
_chemical_formula_moiety '2C2 H8 N O 1+, C2 O4 2-'
_chemical_formula_sum 'C6 H16 N2 O6'
_chemical_formula_weight 212.21
_chemical_name_systematic
;
 Bis(2-hydroxyethylammonium) oxalate
;
_space_group_IT_number 15
_symmetry_cell_setting monoclinic
_symmetry_space_group_name_Hall '-C 2yc'
_symmetry_space_group_name_H-M 'C 1 2/c 1'
_audit_creation_method SHELXL-97
_cell_angle_alpha 90.00
_cell_angle_beta 118.69(2)
_cell_angle_gamma 90.00
_cell_formula_units_Z 4
_cell_length_a 17.473(5)
_cell_length_b 5.916(2)
_cell_length_c 10.346(3)
_cell_measurement_reflns_used 25
_cell_measurement_temperature 298(2)
_cell_measurement_theta_max 18.1
_cell_measurement_theta_min 6.8
_cell_volume 938.2(5)
_computing_cell_refinement 'CELDIM in CAD-4 Software (Enraf-Nonius, 1989)'
_computing_data_collection 'CAD-4 EXPRESS (Enraf-Nonius, 1994)'
_computing_data_reduction 'XCAD4 (Harms, 1997)'
_computing_molecular_graphics 'ORTEPII (Johnson, 1976)'
_computing_publication_material SHELXL97
_computing_structure_refinement 'SHELXL97 (Sheldrick, 1997)'
_computing_structure_solution 'SHELXS97 (Sheldrick, 1997)'
_diffrn_ambient_temperature 298(2)
_diffrn_measured_fraction_theta_full 1.000
_diffrn_measured_fraction_theta_max 1.000
_diffrn_measurement_device_type 'Enraf-Nonius CAD-4'
_diffrn_measurement_method \w-2\q
_diffrn_radiation_monochromator graphite
_diffrn_radiation_source 'fine-focus sealed tube'
_diffrn_radiation_type MoK\a
_diffrn_radiation_wavelength .71073
_diffrn_reflns_av_R_equivalents .019
_diffrn_reflns_av_sigmaI/netI .054
_diffrn_reflns_limit_h_max 18
_diffrn_reflns_limit_h_min -20
_diffrn_reflns_limit_k_max 7
_diffrn_reflns_limit_k_min 0
_diffrn_reflns_limit_l_max 12
_diffrn_reflns_limit_l_min 0
_diffrn_reflns_number 872
_diffrn_reflns_theta_full 25.0
_diffrn_reflns_theta_max 25.0
_diffrn_reflns_theta_min 2.7
_diffrn_standards_decay_% 7
_diffrn_standards_interval_time 120
_diffrn_standards_number 3
_exptl_absorpt_coefficient_mu .13
_exptl_absorpt_correction_type none
_exptl_crystal_colour Colorless
_exptl_crystal_density_diffrn 1.502
_exptl_crystal_density_method 'not measured'
_exptl_crystal_description Block
_exptl_crystal_F_000 456
_exptl_crystal_size_max .20
_exptl_crystal_size_mid .10
_exptl_crystal_size_min .05
_refine_diff_density_max .24
_refine_diff_density_min -.23
_refine_ls_extinction_method none
_refine_ls_goodness_of_fit_ref 1.01
_refine_ls_hydrogen_treatment constr
_refine_ls_matrix_type full
_refine_ls_number_parameters 66
_refine_ls_number_reflns 822
_refine_ls_number_restraints 0
_refine_ls_restrained_S_all 1.01
_refine_ls_R_factor_all .089
_refine_ls_R_factor_gt .041
_refine_ls_shift/su_max <0.001
_refine_ls_shift/su_mean <0.001
_refine_ls_structure_factor_coef Fsqd
_refine_ls_weighting_details 'calc w = 1/[\s^2^(Fo^2^)+(0.0543P)^2^+0.7120P] where P = (Fo^2^+2Fc^2^)/3'
_refine_ls_weighting_scheme calc
_refine_ls_wR_factor_ref .114
_reflns_number_gt 550
_reflns_number_total 822
_reflns_threshold_expression I>2\s(I)
_cod_data_source_file cf6008.cif
_cod_data_source_block I
_cod_depositor_comments
;
The following automatic conversions were performed:
'_symmetry_cell_setting' value 'Monoclinic' changed to 'monoclinic'
according to '/home/saulius/struct/CIF-dictionaries/cif_core.dic'
dictionary named 'cif_core.dic' version 2.4.1 from 2010-06-29.

Automatic conversion script
Id: cif_fix_enum 1527 2010-12-29 10:47:43Z saulius 

The following automatic conversions were performed:

'_symmetry_cell_setting' value 'Monoclinic' changed to 'monoclinic'
according to /home/saulius/struct/CIF-dictionaries/cif_core.dic
dictionary named 'cif_core.dic' version 2.4.1 from 2010-06-29.

Automatic conversion script
Id: cif_fix_values 1715 2011-07-08 13:25:40Z adriana 
;
_cod_original_sg_symbol_H-M 'C 2/c'
_cod_database_code 2200025
_cod_database_fobs_code 2200025

loop_
_symmetry_equiv_pos_as_xyz
'x, y, z'
'-x, y, -z+1/2'
'x+1/2, y+1/2, z'
'-x+1/2, y+1/2, -z+1/2'
'-x, -y, -z'
'x, -y, z-1/2'
'-x+1/2, -y+1/2, -z'
'x+1/2, -y+1/2, z-1/2'

loop_
_atom_site_label
_atom_site_fract_x
_atom_site_fract_y
_atom_site_fract_z
_atom_site_U_iso_or_equiv
_atom_site_adp_type
_atom_site_calc_flag
_atom_site_refinement_flags
_atom_site_occupancy
_atom_site_disorder_assembly
_atom_site_disorder_group
_atom_site_type_symbol
O1 .15370(10) .6481(3) .0628(2) .0338(5) Uani d . 1 . . O
O2 .06600(10) .5873(3) .2176(2) .0332(5) Uani d . 1 . . O
O3 .04820(10) .2157(3) .1781(2) .0280(5) Uani d . 1 . . O
N1 .08880(10) 1.1050(4) -.0510(2) .0271(5) Uani d . 1 . . N
C1 .1810(2) 1.0305(5) .0172(3) .0289(7) Uani d . 1 . . C
C2 .2000(2) .8480(5) .1294(3) .0296(6) Uani d . 1 . . C
C3 .0330(2) .4006(4) .2193(3) .0215(6) Uani d . 1 . . C
H1 .1246 .6102 .1022 .051 Uiso calc R 1 . . H
H1a .0539 .9873 -.0933 .041 Uiso calc R 1 . . H
H1b .0792 1.2100 -.1187 .041 Uiso calc R 1 . . H
H1c .0779 1.1625 .0180 .041 Uiso calc R 1 . . H
H1d .2189 1.1587 .0642 .035 Uiso calc R 1 . . H
H1e .1934 .9747 -.0589 .035 Uiso calc R 1 . . H
H2a .2621 .8163 .1800 .036 Uiso calc R 1 . . H
H2b .1839 .9000 .2019 .036 Uiso calc R 1 . . H

loop_
_atom_site_aniso_label
_atom_site_aniso_U_11
_atom_site_aniso_U_22
_atom_site_aniso_U_33
_atom_site_aniso_U_12
_atom_site_aniso_U_13
_atom_site_aniso_U_23
O1 .0410(10) .0290(10) .0380(10) -.0050(10) .0250(10) -.0020(10)
O2 .0440(10) .0220(10) .0460(10) -.0060(10) .0310(10) -.0030(10)
O3 .0320(10) .0230(10) .0330(10) .0000(10) .0190(10) -.0050(10)
N1 .0350(10) .0210(10) .0290(10) .0010(10) .0180(10) .0000(10)
C1 .032(2) .027(2) .035(2) -.0050(10) .0210(10) -.0020(10)
C2 .0270(10) .033(2) .0270(10) .0000(10) .0120(10) .0000(10)
C3 .0240(10) .0180(10) .0200(10) -.0010(10) .0090(10) .0000(10)

loop_
_atom_type_symbol
_atom_type_description
_atom_type_scat_dispersion_real
_atom_type_scat_dispersion_imag
_atom_type_scat_source
C C .0033 .0016 'International Tables Vol C Tables 4.2.6.8 and 6.1.1.4'
H H .0000 .0000 'International Tables Vol C Tables 4.2.6.8 and 6.1.1.4'
N N .0061 .0033 'International Tables Vol C Tables 4.2.6.8 and 6.1.1.4'
O O .0106 .0060 'International Tables Vol C Tables 4.2.6.8 and 6.1.1.4'

loop_
_geom_angle_atom_site_label_1
_geom_angle_atom_site_label_2
_geom_angle_atom_site_label_3
_geom_angle_site_symmetry_3
_geom_angle
_geom_angle_publ_flag
N1 C1 C2 . 111.6(2) yes
O1 C2 C1 . 111.3(2) yes
O3 C3 O2 . 126.4(2) yes
O3 C3 C3 2 117.4(2) yes
O2 C3 C3 2 116.2(2) yes
C2 O1 H1 . 109.5 no
C1 N1 H1a . 109.5 no
C1 N1 H1b . 109.5 no
H1a N1 H1b . 109.5 no
C1 N1 H1c . 109.5 no
H1a N1 H1c . 109.5 no
H1b N1 H1c . 109.5 no
N1 C1 H1d . 109.3 no
C2 C1 H1d . 109.3 no
N1 C1 H1e . 109.3 no
C2 C1 H1e . 109.3 no
H1d C1 H1e . 108.0 no
O1 C2 H2a . 109.4 no
C1 C2 H2a . 109.4 no
O1 C2 H2b . 109.4 no
C1 C2 H2b . 109.4 no
H2a C2 H2b . 108.0 no

loop_
_geom_bond_atom_site_label_1
_geom_bond_atom_site_label_2
_geom_bond_site_symmetry_2
_geom_bond_distance
_geom_bond_publ_flag
O1 C2 . 1.412(3) yes
O2 C3 . 1.250(3) yes
O3 C3 . 1.248(3) yes
N1 C1 . 1.481(3) yes
C1 C2 . 1.501(4) yes
C3 C3 2 1.559(5) yes
O1 H1 . .820 no
N1 H1a . .890 no
N1 H1b . .890 no
N1 H1c . .890 no
C1 H1d . .970 no
C1 H1e . .970 no
C2 H2a . .970 no
C2 H2b . .970 no

loop_
_geom_hbond_atom_site_label_D
_geom_hbond_atom_site_label_H
_geom_hbond_atom_site_label_A
_geom_hbond_site_symmetry_A
_geom_hbond_distance_DH
_geom_hbond_distance_HA
_geom_hbond_distance_DA
_geom_hbond_angle_DHA
_geom_hbond_publ_flag
O1 H1 O2 . .82 1.92 2.720(3) 167 yes
N1 H1a O3 5_565 .89 1.97 2.835(3) 163 yes
N1 H1b O2 6_575 .89 2.00 2.878(3) 171 yes
N1 H1c O3 1_565 .89 1.98 2.857(3) 167 yes

loop_
_geom_torsion_atom_site_label_1
_geom_torsion_atom_site_label_2
_geom_torsion_atom_site_label_3
_geom_torsion_atom_site_label_4
_geom_torsion
_geom_torsion_publ_flag
N1 C1 C2 O1 65.8(3) no
